data_4072248
loop_
_publ_author_name
'Tan, Weiqiang'
'Yu, Zhengkun'
'He, Wei'
'Wang, Liandi'
'Sun, Jie'
'Chen, Jinzhu'

_publ_section_title
;
 A Toluene Guest in a Poly(heteronuclear) Complex Host of
 Ferrocenyl&#x2212;(CH2)2-Bridged Bis(pyrazole)
;
_journal_issue 19
_journal_name_full Organometallics
_journal_page_first 4833
_journal_paper_doi 10.1021/om800704a
_journal_volume 27
_journal_year 2008
_chemical_formula_sum 'C24 H30 Fe N4'
_chemical_formula_weight 430.37
_chemical_name_systematic
; 
 ? 
;
_space_group_IT_number 2
_symmetry_cell_setting triclinic
_symmetry_space_group_name_Hall '-P 1'
_symmetry_space_group_name_H-M 'P -1'
_atom_sites_solution_hydrogens geom
_atom_sites_solution_primary direct
_atom_sites_solution_secondary difmap
_audit_creation_method SHELXL-97
_cell_angle_alpha 76.516(3)
_cell_angle_beta 82.670(3)
_cell_angle_gamma 85.427(4)
_cell_formula_units_Z 3
_cell_length_a 6.5504(11)
_cell_length_b 16.014(3)
_cell_length_c 16.457(3)
_cell_measurement_reflns_used 2007
_cell_measurement_temperature 293(2)
_cell_measurement_theta_max 48.871
_cell_measurement_theta_min 5.123
_cell_volume 1662.8(5)
_computing_cell_refinement 'Bruker SMART'
_computing_data_collection 'Bruker SMART'
_computing_data_reduction 'Bruker SHELXTL'
_computing_molecular_graphics 'Bruker SHELXTL'
_computing_publication_material 'Bruker SHELXTL'
_computing_structure_refinement 'SHELXL-97 (Sheldrick, 1997)'
_computing_structure_solution 'SHELXS-97 (Sheldrick, 1990)'
_diffrn_ambient_temperature 293(2)
_diffrn_measured_fraction_theta_full 0.982
_diffrn_measured_fraction_theta_max 0.982
_diffrn_measurement_device_type 'CCD area detector'
_diffrn_measurement_method 'phi and omega scans'
_diffrn_radiation_monochromator graphite
_diffrn_radiation_source 'fine-focus sealed tube'
_diffrn_radiation_type MoK\a
_diffrn_radiation_wavelength 0.71073
_diffrn_reflns_av_R_equivalents 0.1567
_diffrn_reflns_av_sigmaI/netI 0.1474
_diffrn_reflns_limit_h_max 7
_diffrn_reflns_limit_h_min -7
_diffrn_reflns_limit_k_max 19
_diffrn_reflns_limit_k_min -17
_diffrn_reflns_limit_l_max 19
_diffrn_reflns_limit_l_min -19
_diffrn_reflns_number 8704
_diffrn_reflns_theta_full 25.50
_diffrn_reflns_theta_max 25.50
_diffrn_reflns_theta_min 1.31
_exptl_absorpt_coefficient_mu 0.697
_exptl_absorpt_correction_T_max 1.00000
_exptl_absorpt_correction_T_min 0.75123
_exptl_absorpt_correction_type empirical
_exptl_absorpt_process_details sadabs
_exptl_crystal_colour yellow
_exptl_crystal_density_diffrn 1.289
_exptl_crystal_density_method 'not measured'
_exptl_crystal_description prismatic
_exptl_crystal_F_000 684
_exptl_crystal_size_max 0.501
_exptl_crystal_size_mid 0.291
_exptl_crystal_size_min 0.186
_refine_diff_density_max 1.259
_refine_diff_density_min -0.830
_refine_diff_density_rms 0.123
_refine_ls_extinction_expression Fc^*^=kFc[1+0.001xFc^2^\l^3^/sin(2\q)]^-1/4^
_refine_ls_extinction_method SHELXL
_refine_ls_goodness_of_fit_ref 0.897
_refine_ls_hydrogen_treatment mixed
_refine_ls_matrix_type full
_refine_ls_number_parameters 413
_refine_ls_number_reflns 6061
_refine_ls_number_restraints 3
_refine_ls_restrained_S_all 0.896
_refine_ls_R_factor_all 0.1215
_refine_ls_R_factor_gt 0.0897
_refine_ls_shift/su_max 0.015
_refine_ls_shift/su_mean 0.001
_refine_ls_structure_factor_coef Fsqd
_refine_ls_weighting_details 'calc w=1/[\s^2^(Fo^2^)+(0.1359P)^2^+0.0000P] where P=(Fo^2^+2Fc^2^)/3'
_refine_ls_weighting_scheme calc
_refine_ls_wR_factor_gt 0.2111
_refine_ls_wR_factor_ref 0.2374
_reflns_number_gt 3534
_reflns_number_total 6061
_reflns_threshold_expression >2sigma(I)
_cod_data_source_file om800704a_si_001.cif
_cod_data_source_block cd27251
_cod_depositor_comments
;
The following automatic conversions were performed:

'_symmetry_cell_setting' value 'Triclinic' changed to 'triclinic'
according to /home/saulius/struct/CIF-dictionaries/cif_core.dic
dictionary named 'cif_core.dic' version 2.4.1 from 2010-06-29.

Automatic conversion script
Id: cif_fix_values 1715 2011-07-08 13:25:40Z adriana 
;
_cod_original_cell_volume 1662.9(5)
_cod_original_sg_symbol_H-M P-1
_cod_database_code 4072248

loop_
_symmetry_equiv_pos_as_xyz
'x, y, z'
'-x, -y, -z'

loop_
_atom_site_label
_atom_site_type_symbol
_atom_site_fract_x
_atom_site_fract_y
_atom_site_fract_z
_atom_site_U_iso_or_equiv
_atom_site_adp_type
_atom_site_occupancy
_atom_site_symmetry_multiplicity
_atom_site_calc_flag
_atom_site_refinement_flags
Fe1 Fe 0.52705(11) 0.78771(5) 0.65586(4) 0.0494(3) Uani 1 1 d .
Fe2 Fe 1.0000 0.5000 0.5000 0.1011(8) Uani 1 2 d S
N1 N 1.0966(7) 0.7358(3) 1.0439(3) 0.0561(11) Uani 1 1 d .
N2 N 0.9645(8) 0.8026(3) 1.0551(3) 0.0565(11) Uani 1 1 d D
N3 N -0.0847(7) 1.0761(3) 0.8518(3) 0.0612(12) Uani 1 1 d .
N4 N -0.1732(8) 1.1216(3) 0.7833(3) 0.0586(12) Uani 1 1 d D
N5 N 0.4556(7) 0.7351(3) 0.2025(3) 0.0596(12) Uani 1 1 d .
N6 N 0.4148(7) 0.6749(3) 0.1610(3) 0.0570(11) Uani 1 1 d D
C1 C 0.3617(8) 0.7524(3) 0.7710(3) 0.0521(13) Uani 1 1 d .
H1 H 0.2737 0.7912 0.8002 0.062 Uiso 1 1 calc R
C2 C 0.2990(10) 0.7094(4) 0.7142(4) 0.0684(16) Uani 1 1 d .
H2 H 0.1595 0.7128 0.6976 0.082 Uiso 1 1 calc R
C3 C 0.4672(12) 0.6605(4) 0.6853(4) 0.081(2) Uani 1 1 d .
H3 H 0.4669 0.6234 0.6455 0.097 Uiso 1 1 calc R
C4 C 0.6392(10) 0.6747(4) 0.7244(4) 0.0665(16) Uani 1 1 d .
H4 H 0.7792 0.6493 0.7160 0.080 Uiso 1 1 calc R
C5 C 0.5728(8) 0.7329(3) 0.7774(3) 0.0475(12) Uani 1 1 d .
C6 C 0.7032(9) 0.7631(4) 0.8319(3) 0.0623(15) Uani 1 1 d .
H6A H 0.6741 0.8242 0.8275 0.075 Uiso 1 1 calc R
H6B H 0.8472 0.7546 0.8114 0.075 Uiso 1 1 calc R
C7 C 0.6673(8) 0.7164(4) 0.9238(3) 0.0618(15) Uani 1 1 d .
H7A H 0.5276 0.7304 0.9460 0.074 Uiso 1 1 calc R
H7B H 0.6805 0.6549 0.9276 0.074 Uiso 1 1 calc R
C8 C 0.8151(8) 0.7392(3) 0.9772(3) 0.0519(13) Uani 1 1 d .
C9 C 1.0037(8) 0.6971(3) 0.9965(3) 0.0500(12) Uani 1 1 d .
C10 C 0.7934(8) 0.8075(4) 1.0158(3) 0.0554(13) Uani 1 1 d .
C11 C 1.1028(10) 0.6190(4) 0.9708(4) 0.0743(17) Uani 1 1 d .
H11A H 1.2480 0.6261 0.9560 0.112 Uiso 1 1 calc R
H11B H 1.0431 0.6105 0.9232 0.112 Uiso 1 1 calc R
H11C H 1.0814 0.5698 1.0166 0.112 Uiso 1 1 calc R
C12 C 0.6300(9) 0.8762(4) 1.0171(4) 0.0780(18) Uani 1 1 d .
H12A H 0.6197 0.8935 1.0696 0.117 Uiso 1 1 calc R
H12B H 0.5009 0.8552 1.0110 0.117 Uiso 1 1 calc R
H12C H 0.6631 0.9245 0.9717 0.117 Uiso 1 1 calc R
C13 C 0.7005(9) 0.8922(4) 0.6221(4) 0.0651(15) Uani 1 1 d .
H13 H 0.7908 0.9092 0.6579 0.078 Uiso 1 1 calc R
C14 C 0.7604(10) 0.8357(5) 0.5674(4) 0.0790(19) Uani 1 1 d .
H14 H 0.8976 0.8082 0.5578 0.095 Uiso 1 1 calc R
C15 C 0.5839(11) 0.8276(5) 0.5286(3) 0.082(2) Uani 1 1 d .
H15 H 0.5772 0.7924 0.4877 0.098 Uiso 1 1 calc R
C16 C 0.4196(9) 0.8787(4) 0.5590(3) 0.0642(15) Uani 1 1 d .
H16 H 0.2789 0.8844 0.5432 0.077 Uiso 1 1 calc R
C17 C 0.4918(8) 0.9201(3) 0.6174(3) 0.0519(12) Uani 1 1 d .
C18 C 0.3735(8) 0.9819(3) 0.6638(3) 0.0567(13) Uani 1 1 d .
H18A H 0.3953 1.0400 0.6313 0.068 Uiso 1 1 calc R
H18B H 0.4287 0.9762 0.7169 0.068 Uiso 1 1 calc R
C19 C 0.1460(7) 0.9699(3) 0.6811(3) 0.0503(12) Uani 1 1 d .
H19A H 0.0877 0.9829 0.6280 0.060 Uiso 1 1 calc R
H19B H 0.1243 0.9099 0.7073 0.060 Uiso 1 1 calc R
C20 C 0.0319(7) 1.0244(3) 0.7368(3) 0.0450(11) Uani 1 1 d .
C21 C 0.0384(8) 1.0165(3) 0.8232(3) 0.0527(13) Uani 1 1 d .
C22 C -0.1038(8) 1.0921(3) 0.7136(3) 0.0515(12) Uani 1 1 d .
C23 C 0.1642(10) 0.9533(4) 0.8814(4) 0.0783(19) Uani 1 1 d .
H23A H 0.1296 0.9612 0.9377 0.117 Uiso 1 1 calc R
H23B H 0.3080 0.9623 0.8644 0.117 Uiso 1 1 calc R
H23C H 0.1359 0.8959 0.8796 0.117 Uiso 1 1 calc R
C24 C -0.1775(9) 1.1359(4) 0.6307(3) 0.0693(16) Uani 1 1 d .
H24A H -0.0780 1.1754 0.5992 0.104 Uiso 1 1 calc R
H24B H -0.3070 1.1666 0.6402 0.104 Uiso 1 1 calc R
H24C H -0.1946 1.0936 0.5996 0.104 Uiso 1 1 calc R
C25 C 0.7712(18) 0.5750(6) 0.4448(6) 0.125(6) Uani 1 1 d .
H25 H 0.6282 0.5589 0.4496 0.138 Uiso 1 1 calc R
C26 C 0.849(4) 0.6157(11) 0.4988(8) 0.126(14) Uani 1 1 d .
H26 H 0.7717 0.6340 0.5472 0.137 Uiso 1 1 calc R
C27 C 1.054(3) 0.6280(6) 0.4707(8) 0.114(10) Uani 1 1 d .
H27 H 1.1487 0.6555 0.4967 0.137 Uiso 1 1 calc R
C28 C 1.1072(16) 0.5919(5) 0.3986(5) 0.105(3) Uani 1 1 d .
H28 H 1.2433 0.5909 0.3661 0.126 Uiso 1 1 calc R
C29 C 0.9285(11) 0.5591(4) 0.3823(4) 0.0766(19) Uani 1 1 d .
C30 C 0.9194(12) 0.5188(4) 0.3111(4) 0.091(2) Uani 1 1 d .
H30A H 0.8005 0.4837 0.3234 0.109 Uiso 1 1 calc R
H30B H 1.0413 0.4809 0.3065 0.109 Uiso 1 1 calc R
C31 C 0.9058(10) 0.5809(5) 0.2275(4) 0.085(2) Uani 1 1 d .
H31A H 1.0101 0.6225 0.2208 0.102 Uiso 1 1 calc R
H31B H 0.9420 0.5491 0.1839 0.102 Uiso 1 1 calc R
C32 C 0.7056(8) 0.6294(3) 0.2120(3) 0.0534(13) Uani 1 1 d .
C33 C 0.5609(8) 0.6115(3) 0.1663(3) 0.0553(13) Uani 1 1 d .
C34 C 0.6309(8) 0.7069(3) 0.2335(3) 0.0520(12) Uani 1 1 d .
C35 C 0.5500(11) 0.5380(4) 0.1261(4) 0.0803(19) Uani 1 1 d .
H35A H 0.4173 0.5140 0.1424 0.120 Uiso 1 1 calc R
H35B H 0.6554 0.4948 0.1439 0.120 Uiso 1 1 calc R
H35C H 0.5705 0.5578 0.0661 0.120 Uiso 1 1 calc R
C36 C 0.7267(10) 0.7597(4) 0.2809(4) 0.0790(18) Uani 1 1 d .
H36A H 0.6808 0.8189 0.2635 0.119 Uiso 1 1 calc R
H36B H 0.8741 0.7543 0.2697 0.119 Uiso 1 1 calc R
H36C H 0.6869 0.7398 0.3401 0.119 Uiso 1 1 calc R
H6 H 0.313(6) 0.676(4) 0.136(3) 0.067(19) Uiso 1 1 d D
H2A H 1.011(8) 0.836(3) 1.078(3) 0.08(2) Uiso 1 1 d D
H4A H -0.266(8) 1.159(3) 0.787(4) 0.10(3) Uiso 1 1 d D

loop_
_atom_site_aniso_label
_atom_site_aniso_U_11
_atom_site_aniso_U_22
_atom_site_aniso_U_33
_atom_site_aniso_U_23
_atom_site_aniso_U_13
_atom_site_aniso_U_12
Fe1 0.0604(5) 0.0597(5) 0.0279(4) -0.0076(3) -0.0102(3) 0.0001(3)
Fe2 0.254(2) 0.0530(9) 0.0386(7) 0.0024(6) -0.0173(10) 0.0606(11)
N1 0.071(3) 0.055(3) 0.041(2) -0.005(2) -0.024(2) 0.010(2)
N2 0.078(3) 0.053(3) 0.040(2) -0.009(2) -0.024(2) 0.013(2)
N3 0.082(3) 0.059(3) 0.044(3) -0.015(2) -0.022(2) 0.022(2)
N4 0.076(3) 0.054(3) 0.046(3) -0.010(2) -0.021(2) 0.013(2)
N5 0.073(3) 0.049(3) 0.059(3) -0.013(2) -0.024(2) 0.015(2)
N6 0.061(3) 0.055(3) 0.056(3) -0.010(2) -0.023(2) 0.006(2)
C1 0.060(3) 0.060(3) 0.033(3) -0.007(2) -0.002(2) -0.001(3)
C2 0.075(4) 0.086(4) 0.049(3) -0.013(3) -0.018(3) -0.018(3)
C3 0.129(6) 0.068(4) 0.053(4) -0.023(3) -0.005(4) -0.030(4)
C4 0.081(4) 0.052(3) 0.061(4) -0.010(3) -0.003(3) 0.014(3)
C5 0.063(3) 0.049(3) 0.032(2) -0.009(2) -0.009(2) 0.002(2)
C6 0.074(4) 0.072(4) 0.038(3) 0.000(3) -0.019(3) -0.009(3)
C7 0.067(4) 0.077(4) 0.039(3) -0.002(3) -0.019(3) -0.006(3)
C8 0.064(3) 0.059(3) 0.030(2) -0.001(2) -0.012(2) -0.001(3)
C9 0.061(3) 0.050(3) 0.039(3) -0.004(2) -0.019(2) 0.004(2)
C10 0.065(3) 0.063(3) 0.034(3) -0.001(2) -0.015(2) 0.008(3)
C11 0.094(5) 0.064(4) 0.068(4) -0.014(3) -0.023(3) 0.001(3)
C12 0.089(4) 0.079(4) 0.064(4) -0.013(3) -0.025(3) 0.029(3)
C13 0.059(4) 0.075(4) 0.053(3) 0.003(3) -0.002(3) -0.011(3)
C14 0.072(4) 0.093(5) 0.052(4) 0.005(3) 0.016(3) 0.011(3)
C15 0.117(5) 0.091(5) 0.030(3) -0.008(3) -0.010(3) 0.027(4)
C16 0.082(4) 0.082(4) 0.028(3) -0.012(3) -0.018(3) 0.014(3)
C17 0.056(3) 0.058(3) 0.037(3) -0.002(2) -0.006(2) 0.002(2)
C18 0.070(4) 0.055(3) 0.046(3) -0.010(2) -0.009(3) -0.007(3)
C19 0.061(3) 0.051(3) 0.041(3) -0.011(2) -0.012(2) -0.001(2)
C20 0.053(3) 0.041(3) 0.041(3) -0.008(2) -0.012(2) 0.006(2)
C21 0.069(3) 0.045(3) 0.044(3) -0.009(2) -0.018(2) 0.014(2)
C22 0.065(3) 0.050(3) 0.042(3) -0.012(2) -0.016(2) 0.001(2)
C23 0.113(5) 0.069(4) 0.048(3) -0.005(3) -0.025(3) 0.030(4)
C24 0.089(4) 0.072(4) 0.046(3) -0.003(3) -0.026(3) 0.005(3)
C25 0.125(11) 0.069(8) 0.058(7) 0.029(6) 0.036(7) 0.066(8)
C26 0.22(4) 0.100(13) 0.047(6) 0.003(6) 0.020(11) 0.104(18)
C27 0.17(3) 0.043(5) 0.056(10) -0.009(6) -0.056(14) 0.034(11)
C28 0.136(8) 0.063(4) 0.073(5) 0.013(4) -0.060(5) 0.009(5)
C29 0.105(5) 0.052(4) 0.056(4) 0.011(3) -0.006(4) 0.026(3)
C30 0.137(6) 0.057(4) 0.085(5) -0.017(3) -0.058(4) 0.036(4)
C31 0.089(5) 0.108(6) 0.056(4) -0.021(4) -0.030(3) 0.043(4)
C32 0.062(3) 0.053(3) 0.040(3) -0.002(2) -0.014(2) 0.014(2)
C33 0.068(4) 0.049(3) 0.045(3) -0.003(2) -0.013(3) 0.009(3)
C34 0.061(3) 0.049(3) 0.044(3) -0.003(2) -0.016(2) 0.004(2)
C35 0.126(6) 0.056(4) 0.064(4) -0.021(3) -0.033(4) 0.024(4)
C36 0.108(5) 0.061(4) 0.072(4) -0.009(3) -0.037(4) -0.002(3)

loop_
_atom_type_symbol
_atom_type_description
_atom_type_scat_dispersion_real
_atom_type_scat_dispersion_imag
_atom_type_scat_source
C C 0.0033 0.0016 'International Tables Vol C Tables 4.2.6.8 and 6.1.1.4'
H H 0.0000 0.0000 'International Tables Vol C Tables 4.2.6.8 and 6.1.1.4'
N N 0.0061 0.0033 'International Tables Vol C Tables 4.2.6.8 and 6.1.1.4'
Fe Fe 0.3463 0.8444 'International Tables Vol C Tables 4.2.6.8 and 6.1.1.4'

loop_
_geom_angle_atom_site_label_1
_geom_angle_atom_site_label_2
_geom_angle_atom_site_label_3
_geom_angle
_geom_angle_site_symmetry_1
_geom_angle_site_symmetry_3
C2 Fe1 C13 160.2(3) . .
C2 Fe1 C4 68.1(3) . .
C13 Fe1 C4 120.6(3) . .
C2 Fe1 C14 158.2(3) . .
C13 Fe1 C14 40.9(3) . .
C4 Fe1 C14 106.7(3) . .
C2 Fe1 C15 123.6(3) . .
C13 Fe1 C15 68.2(3) . .
C4 Fe1 C15 124.6(3) . .
C14 Fe1 C15 40.8(3) . .
C2 Fe1 C5 68.3(2) . .
C13 Fe1 C5 105.7(2) . .
C4 Fe1 C5 41.0(2) . .
C14 Fe1 C5 122.5(2) . .
C15 Fe1 C5 160.3(2) . .
C2 Fe1 C3 40.3(3) . .
C13 Fe1 C3 157.2(3) . .
C4 Fe1 C3 41.0(3) . .
C14 Fe1 C3 121.9(3) . .
C15 Fe1 C3 108.9(3) . .
C5 Fe1 C3 69.1(2) . .
C2 Fe1 C1 40.3(2) . .
C13 Fe1 C1 123.2(2) . .
C4 Fe1 C1 67.9(2) . .
C14 Fe1 C1 159.3(3) . .
C15 Fe1 C1 158.6(3) . .
C5 Fe1 C1 40.30(19) . .
C3 Fe1 C1 67.9(2) . .
C2 Fe1 C16 109.7(3) . .
C13 Fe1 C16 67.8(2) . .
C4 Fe1 C16 161.9(2) . .
C14 Fe1 C16 68.4(3) . .
C15 Fe1 C16 40.4(2) . .
C5 Fe1 C16 156.5(2) . .
C3 Fe1 C16 125.7(3) . .
C1 Fe1 C16 122.9(2) . .
C2 Fe1 C17 124.9(3) . .
C13 Fe1 C17 40.3(2) . .
C4 Fe1 C17 155.6(2) . .
C14 Fe1 C17 68.7(2) . .
C15 Fe1 C17 68.5(2) . .
C5 Fe1 C17 119.8(2) . .
C3 Fe1 C17 161.7(3) . .
C1 Fe1 C17 107.5(2) . .
C16 Fe1 C17 40.7(2) . .
C25 Fe2 C25 180.0(5) 2_766 .
C25 Fe2 C26 40.0(7) 2_766 2_766
C25 Fe2 C26 140.0(7) . 2_766
C25 Fe2 C26 140.0(7) 2_766 .
C25 Fe2 C26 40.0(7) . .
C26 Fe2 C26 180.000(8) 2_766 .
C25 Fe2 C27 66.5(6) 2_766 2_766
C25 Fe2 C27 113.5(6) . 2_766
C26 Fe2 C27 39.6(8) 2_766 2_766
C26 Fe2 C27 140.4(8) . 2_766
C25 Fe2 C27 113.5(6) 2_766 .
C25 Fe2 C27 66.5(6) . .
C26 Fe2 C27 140.4(8) 2_766 .
C26 Fe2 C27 39.6(8) . .
C27 Fe2 C27 180.000(5) 2_766 .
C25 Fe2 C28 112.6(4) 2_766 .
C25 Fe2 C28 67.4(4) . .
C26 Fe2 C28 111.8(5) 2_766 .
C26 Fe2 C28 68.2(5) . .
C27 Fe2 C28 139.0(4) 2_766 .
C27 Fe2 C28 41.0(4) . .
C25 Fe2 C28 67.4(4) 2_766 2_766
C25 Fe2 C28 112.6(4) . 2_766
C26 Fe2 C28 68.2(5) 2_766 2_766
C26 Fe2 C28 111.8(5) . 2_766
C27 Fe2 C28 41.0(4) 2_766 2_766
C27 Fe2 C28 139.0(4) . 2_766
C28 Fe2 C28 180.0(3) . 2_766
C25 Fe2 C29 139.3(3) 2_766 .
C25 Fe2 C29 40.7(3) . .
C26 Fe2 C29 111.5(4) 2_766 .
C26 Fe2 C29 68.5(4) . .
C27 Fe2 C29 112.1(4) 2_766 .
C27 Fe2 C29 67.9(4) . .
C28 Fe2 C29 40.1(3) . .
C28 Fe2 C29 139.9(3) 2_766 .
C25 Fe2 C29 40.7(3) 2_766 2_766
C25 Fe2 C29 139.3(3) . 2_766
C26 Fe2 C29 68.5(4) 2_766 2_766
C26 Fe2 C29 111.5(4) . 2_766
C27 Fe2 C29 67.9(4) 2_766 2_766
C27 Fe2 C29 112.1(4) . 2_766
C28 Fe2 C29 139.9(3) . 2_766
C28 Fe2 C29 40.1(3) 2_766 2_766
C29 Fe2 C29 180.00(18) . 2_766
C9 N1 N2 104.1(4) . .
C10 N2 N1 113.2(4) . .
C10 N2 H2A 132(4) . .
N1 N2 H2A 114(4) . .
C21 N3 N4 104.4(4) . .
C22 N4 N3 111.8(5) . .
C22 N4 H4A 126(5) . .
N3 N4 H4A 122(5) . .
C34 N5 N6 104.8(4) . .
C33 N6 N5 111.5(4) . .
C33 N6 H6 123(4) . .
N5 N6 H6 126(4) . .
C2 C1 C5 108.9(5) . .
C2 C1 Fe1 69.3(3) . .
C5 C1 Fe1 69.8(3) . .
C2 C1 H1 125.5 . .
C5 C1 H1 125.5 . .
Fe1 C1 H1 125.5 . .
C1 C2 C3 109.0(5) . .
C1 C2 Fe1 70.4(3) . .
C3 C2 Fe1 70.5(4) . .
C1 C2 H2 125.5 . .
C3 C2 H2 125.5 . .
Fe1 C2 H2 125.5 . .
C2 C3 C4 107.0(5) . .
C2 C3 Fe1 69.3(4) . .
C4 C3 Fe1 69.3(3) . .
C2 C3 H3 126.5 . .
C4 C3 H3 126.5 . .
Fe1 C3 H3 126.5 . .
C3 C4 C5 108.2(5) . .
C3 C4 Fe1 69.7(4) . .
C5 C4 Fe1 69.7(3) . .
C3 C4 H4 125.9 . .
C5 C4 H4 125.9 . .
Fe1 C4 H4 125.9 . .
C1 C5 C4 106.8(5) . .
C1 C5 C6 127.4(5) . .
C4 C5 C6 125.8(5) . .
C1 C5 Fe1 69.9(3) . .
C4 C5 Fe1 69.3(3) . .
C6 C5 Fe1 127.9(4) . .
C5 C6 C7 113.0(4) . .
C5 C6 H6A 109.0 . .
C7 C6 H6A 109.0 . .
C5 C6 H6B 109.0 . .
C7 C6 H6B 109.0 . .
H6A C6 H6B 107.8 . .
C8 C7 C6 113.2(4) . .
C8 C7 H7A 108.9 . .
C6 C7 H7A 108.9 . .
C8 C7 H7B 108.9 . .
C6 C7 H7B 108.9 . .
H7A C7 H7B 107.8 . .
C10 C8 C9 105.6(4) . .
C10 C8 C7 126.8(5) . .
C9 C8 C7 127.6(5) . .
N1 C9 C8 111.6(5) . .
N1 C9 C11 120.2(5) . .
C8 C9 C11 128.3(5) . .
N2 C10 C8 105.5(5) . .
N2 C10 C12 123.1(5) . .
C8 C10 C12 131.4(5) . .
C9 C11 H11A 109.5 . .
C9 C11 H11B 109.5 . .
H11A C11 H11B 109.5 . .
C9 C11 H11C 109.5 . .
H11A C11 H11C 109.5 . .
H11B C11 H11C 109.5 . .
C10 C12 H12A 109.5 . .
C10 C12 H12B 109.5 . .
H12A C12 H12B 109.5 . .
C10 C12 H12C 109.5 . .
H12A C12 H12C 109.5 . .
H12B C12 H12C 109.5 . .
C17 C13 C14 109.9(5) . .
C17 C13 Fe1 71.5(3) . .
C14 C13 Fe1 69.9(4) . .
C17 C13 H13 125.0 . .
C14 C13 H13 125.0 . .
Fe1 C13 H13 125.0 . .
C15 C14 C13 106.8(5) . .
C15 C14 Fe1 69.7(3) . .
C13 C14 Fe1 69.2(3) . .
C15 C14 H14 126.6 . .
C13 C14 H14 126.6 . .
Fe1 C14 H14 126.6 . .
C16 C15 C14 108.4(6) . .
C16 C15 Fe1 70.3(3) . .
C14 C15 Fe1 69.6(3) . .
C16 C15 H15 125.8 . .
C14 C15 H15 125.8 . .
Fe1 C15 H15 125.8 . .
C15 C16 C17 108.7(5) . .
C15 C16 Fe1 69.3(3) . .
C17 C16 Fe1 70.4(3) . .
C15 C16 H16 125.7 . .
C17 C16 H16 125.7 . .
Fe1 C16 H16 125.7 . .
C13 C17 C16 106.2(5) . .
C13 C17 C18 126.1(5) . .
C16 C17 C18 127.7(5) . .
C13 C17 Fe1 68.2(3) . .
C16 C17 Fe1 68.9(3) . .
C18 C17 Fe1 128.2(4) . .
C17 C18 C19 114.6(4) . .
C17 C18 H18A 108.6 . .
C19 C18 H18A 108.6 . .
C17 C18 H18B 108.6 . .
C19 C18 H18B 108.6 . .
H18A C18 H18B 107.6 . .
C20 C19 C18 114.4(4) . .
C20 C19 H19A 108.7 . .
C18 C19 H19A 108.7 . .
C20 C19 H19B 108.7 . .
C18 C19 H19B 108.7 . .
H19A C19 H19B 107.6 . .
C22 C20 C21 105.0(4) . .
C22 C20 C19 126.8(4) . .
C21 C20 C19 128.2(4) . .
N3 C21 C20 111.5(4) . .
N3 C21 C23 120.1(5) . .
C20 C21 C23 128.4(5) . .
N4 C22 C20 107.3(4) . .
N4 C22 C24 119.9(5) . .
C20 C22 C24 132.8(5) . .
C21 C23 H23A 109.5 . .
C21 C23 H23B 109.5 . .
H23A C23 H23B 109.5 . .
C21 C23 H23C 109.5 . .
H23A C23 H23C 109.5 . .
H23B C23 H23C 109.5 . .
C22 C24 H24A 109.5 . .
C22 C24 H24B 109.5 . .
H24A C24 H24B 109.5 . .
C22 C24 H24C 109.5 . .
H24A C24 H24C 109.5 . .
H24B C24 H24C 109.5 . .
C26 C25 C29 110.0(13) . .
C26 C25 Fe2 70.4(8) . .
C29 C25 Fe2 70.7(4) . .
C26 C25 H25 125.0 . .
C29 C25 H25 125.0 . .
Fe2 C25 H25 125.0 . .
C27 C26 C25 107.5(10) . .
C27 C26 Fe2 70.9(8) . .
C25 C26 Fe2 69.6(7) . .
C27 C26 H26 126.2 . .
C25 C26 H26 126.2 . .
Fe2 C26 H26 126.2 . .
C26 C27 C28 108.6(14) . .
C26 C27 Fe2 69.6(9) . .
C28 C27 Fe2 69.4(5) . .
C26 C27 H27 125.7 . .
C28 C27 H27 125.7 . .
Fe2 C27 H27 125.7 . .
C29 C28 C27 107.5(11) . .
C29 C28 Fe2 70.1(4) . .
C27 C28 Fe2 69.5(6) . .
C29 C28 H28 126.3 . .
C27 C28 H28 126.3 . .
Fe2 C28 H28 126.3 . .
C28 C29 C25 106.3(9) . .
C28 C29 C30 123.8(7) . .
C25 C29 C30 129.9(10) . .
C28 C29 Fe2 69.8(4) . .
C25 C29 Fe2 68.6(5) . .
C30 C29 Fe2 127.3(4) . .
C29 C30 C31 114.9(6) . .
C29 C30 H30A 108.5 . .
C31 C30 H30A 108.5 . .
C29 C30 H30B 108.5 . .
C31 C30 H30B 108.5 . .
H30A C30 H30B 107.5 . .
C32 C31 C30 118.1(6) . .
C32 C31 H31A 107.8 . .
C30 C31 H31A 107.8 . .
C32 C31 H31B 107.8 . .
C30 C31 H31B 107.8 . .
H31A C31 H31B 107.1 . .
C33 C32 C34 104.4(4) . .
C33 C32 C31 126.9(5) . .
C34 C32 C31 128.5(5) . .
N6 C33 C32 107.8(5) . .
N6 C33 C35 121.4(5) . .
C32 C33 C35 130.8(5) . .
N5 C34 C32 111.5(5) . .
N5 C34 C36 119.4(5) . .
C32 C34 C36 129.1(5) . .
C33 C35 H35A 109.5 . .
C33 C35 H35B 109.5 . .
H35A C35 H35B 109.5 . .
C33 C35 H35C 109.5 . .
H35A C35 H35C 109.5 . .
H35B C35 H35C 109.5 . .
C34 C36 H36A 109.5 . .
C34 C36 H36B 109.5 . .
H36A C36 H36B 109.5 . .
C34 C36 H36C 109.5 . .
H36A C36 H36C 109.5 . .
H36B C36 H36C 109.5 . .

loop_
_geom_bond_atom_site_label_1
_geom_bond_atom_site_label_2
_geom_bond_distance
_geom_bond_site_symmetry_2
Fe1 C2 2.024(6) .
Fe1 C13 2.027(6) .
Fe1 C4 2.034(6) .
Fe1 C14 2.036(6) .
Fe1 C15 2.037(5) .
Fe1 C5 2.038(5) .
Fe1 C3 2.040(6) .
Fe1 C1 2.039(5) .
Fe1 C16 2.049(5) .
Fe1 C17 2.070(5) .
Fe2 C25 2.017(9) 2_766
Fe2 C25 2.017(9) .
Fe2 C26 2.026(14) 2_766
Fe2 C26 2.026(14) .
Fe2 C27 2.042(11) 2_766
Fe2 C27 2.042(11) .
Fe2 C28 2.041(8) .
Fe2 C28 2.041(8) 2_766
Fe2 C29 2.044(6) .
Fe2 C29 2.044(6) 2_766
N1 C9 1.330(6) .
N1 N2 1.353(6) .
N2 C10 1.351(7) .
N2 H2A 0.82(2) .
N3 C21 1.332(6) .
N3 N4 1.362(6) .
N4 C22 1.352(7) .
N4 H4A 0.83(2) .
N5 C34 1.320(6) .
N5 N6 1.365(6) .
N6 C33 1.334(6) .
N6 H6 0.822(19) .
C1 C2 1.400(7) .
C1 C5 1.405(7) .
C1 H1 0.9800 .
C2 C3 1.400(9) .
C2 H2 0.9800 .
C3 C4 1.425(8) .
C3 H3 0.9800 .
C4 C5 1.427(7) .
C4 H4 0.9800 .
C5 C6 1.493(7) .
C6 C7 1.521(7) .
C6 H6A 0.9700 .
C6 H6B 0.9700 .
C7 C8 1.504(7) .
C7 H7A 0.9700 .
C7 H7B 0.9700 .
C8 C10 1.379(7) .
C8 C9 1.396(7) .
C9 C11 1.487(7) .
C10 C12 1.474(7) .
C11 H11A 0.9600 .
C11 H11B 0.9600 .
C11 H11C 0.9600 .
C12 H12A 0.9600 .
C12 H12B 0.9600 .
C12 H12C 0.9600 .
C13 C17 1.410(7) .
C13 C14 1.420(9) .
C13 H13 0.9800 .
C14 C15 1.418(9) .
C14 H14 0.9800 .
C15 C16 1.412(8) .
C15 H15 0.9800 .
C16 C17 1.432(7) .
C16 H16 0.9800 .
C17 C18 1.497(7) .
C18 C19 1.501(7) .
C18 H18A 0.9700 .
C18 H18B 0.9700 .
C19 C20 1.501(6) .
C19 H19A 0.9700 .
C19 H19B 0.9700 .
C20 C22 1.361(7) .
C20 C21 1.404(7) .
C21 C23 1.497(7) .
C22 C24 1.502(7) .
C23 H23A 0.9600 .
C23 H23B 0.9600 .
C23 H23C 0.9600 .
C24 H24A 0.9600 .
C24 H24B 0.9600 .
C24 H24C 0.9600 .
C25 C26 1.38(2) .
C25 C29 1.412(10) .
C25 H25 0.9800 .
C26 C27 1.38(3) .
C26 H26 0.9800 .
C27 C28 1.431(14) .
C27 H27 0.9800 .
C28 C29 1.401(10) .
C28 H28 0.9800 .
C29 C30 1.472(9) .
C30 C31 1.506(9) .
C30 H30A 0.9700 .
C30 H30B 0.9700 .
C31 C32 1.490(7) .
C31 H31A 0.9700 .
C31 H31B 0.9700 .
C32 C33 1.368(7) .
C32 C34 1.404(7) .
C33 C35 1.489(8) .
C34 C36 1.495(7) .
C35 H35A 0.9600 .
C35 H35B 0.9600 .
C35 H35C 0.9600 .
C36 H36A 0.9600 .
C36 H36B 0.9600 .
C36 H36C 0.9600 .

loop_
_geom_hbond_atom_site_label_D
_geom_hbond_atom_site_label_H
_geom_hbond_atom_site_label_A
_geom_hbond_distance_DH
_geom_hbond_distance_HA
_geom_hbond_distance_DA
_geom_hbond_angle_DHA
_geom_hbond_site_symmetry_A
N4 H4A N5 0.83(2) 2.04(2) 2.865(6) 170(7) 2_576
N2 H2A N3 0.82(2) 2.13(2) 2.946(6) 171(6) 2_677
N6 H6 N1 0.822(19) 2.21(3) 2.972(6) 154(6) 1_454

loop_
_geom_torsion_atom_site_label_1
_geom_torsion_atom_site_label_2
_geom_torsion_atom_site_label_3
_geom_torsion_atom_site_label_4
_geom_torsion
_geom_torsion_site_symmetry_1
C9 N1 N2 C10 -0.5(6) .
C21 N3 N4 C22 -1.3(6) .
C34 N5 N6 C33 0.0(6) .
C13 Fe1 C1 C2 165.2(4) .
C4 Fe1 C1 C2 -81.8(4) .
C14 Fe1 C1 C2 -160.2(7) .
C15 Fe1 C1 C2 48.3(8) .
C5 Fe1 C1 C2 -120.6(5) .
C3 Fe1 C1 C2 -37.4(4) .
C16 Fe1 C1 C2 81.8(4) .
C17 Fe1 C1 C2 123.8(4) .
C2 Fe1 C1 C5 120.6(5) .
C13 Fe1 C1 C5 -74.2(4) .
C4 Fe1 C1 C5 38.8(3) .
C14 Fe1 C1 C5 -39.6(8) .
C15 Fe1 C1 C5 168.8(6) .
C3 Fe1 C1 C5 83.2(4) .
C16 Fe1 C1 C5 -157.6(3) .
C17 Fe1 C1 C5 -115.6(3) .
C5 C1 C2 C3 1.5(7) .
Fe1 C1 C2 C3 60.1(4) .
C5 C1 C2 Fe1 -58.7(4) .
C13 Fe1 C2 C1 -39.1(9) .
C4 Fe1 C2 C1 81.2(4) .
C14 Fe1 C2 C1 161.1(6) .
C15 Fe1 C2 C1 -160.9(3) .
C5 Fe1 C2 C1 36.8(3) .
C3 Fe1 C2 C1 119.5(5) .
C16 Fe1 C2 C1 -118.1(4) .
C17 Fe1 C2 C1 -75.2(4) .
C13 Fe1 C2 C3 -158.6(7) .
C4 Fe1 C2 C3 -38.4(4) .
C14 Fe1 C2 C3 41.6(8) .
C15 Fe1 C2 C3 79.5(4) .
C5 Fe1 C2 C3 -82.7(4) .
C1 Fe1 C2 C3 -119.5(5) .
C16 Fe1 C2 C3 122.4(4) .
C17 Fe1 C2 C3 165.3(3) .
C1 C2 C3 C4 -0.9(7) .
Fe1 C2 C3 C4 59.2(4) .
C1 C2 C3 Fe1 -60.1(4) .
C13 Fe1 C3 C2 161.4(5) .
C4 Fe1 C3 C2 118.5(5) .
C14 Fe1 C3 C2 -163.2(4) .
C15 Fe1 C3 C2 -120.0(4) .
C5 Fe1 C3 C2 80.8(4) .
C1 Fe1 C3 C2 37.4(3) .
C16 Fe1 C3 C2 -78.2(4) .
C17 Fe1 C3 C2 -41.5(8) .
C2 Fe1 C3 C4 -118.5(5) .
C13 Fe1 C3 C4 42.9(8) .
C14 Fe1 C3 C4 78.3(4) .
C15 Fe1 C3 C4 121.4(4) .
C5 Fe1 C3 C4 -37.7(3) .
C1 Fe1 C3 C4 -81.2(4) .
C16 Fe1 C3 C4 163.3(3) .
C17 Fe1 C3 C4 -160.1(6) .
C2 C3 C4 C5 0.0(7) .
Fe1 C3 C4 C5 59.2(4) .
C2 C3 C4 Fe1 -59.2(4) .
C2 Fe1 C4 C3 37.8(4) .
C13 Fe1 C4 C3 -162.1(4) .
C14 Fe1 C4 C3 -119.8(4) .
C15 Fe1 C4 C3 -78.8(5) .
C5 Fe1 C4 C3 119.5(5) .
C1 Fe1 C4 C3 81.4(4) .
C16 Fe1 C4 C3 -48.7(9) .
C17 Fe1 C4 C3 165.0(5) .
C2 Fe1 C4 C5 -81.8(3) .
C13 Fe1 C4 C5 78.3(4) .
C14 Fe1 C4 C5 120.6(4) .
C15 Fe1 C4 C5 161.7(4) .
C3 Fe1 C4 C5 -119.5(5) .
C1 Fe1 C4 C5 -38.1(3) .
C16 Fe1 C4 C5 -168.3(7) .
C17 Fe1 C4 C5 45.5(7) .
C2 C1 C5 C4 -1.4(6) .
Fe1 C1 C5 C4 -59.8(4) .
C2 C1 C5 C6 -178.7(5) .
Fe1 C1 C5 C6 123.0(5) .
C2 C1 C5 Fe1 58.3(4) .
C3 C4 C5 C1 0.9(6) .
Fe1 C4 C5 C1 60.1(3) .
C3 C4 C5 C6 178.2(5) .
Fe1 C4 C5 C6 -122.5(5) .
C3 C4 C5 Fe1 -59.3(4) .
C2 Fe1 C5 C1 -36.8(3) .
C13 Fe1 C5 C1 123.2(3) .
C4 Fe1 C5 C1 -117.8(5) .
C14 Fe1 C5 C1 164.5(3) .
C15 Fe1 C5 C1 -167.9(7) .
C3 Fe1 C5 C1 -80.2(4) .
C16 Fe1 C5 C1 53.0(7) .
C17 Fe1 C5 C1 82.0(3) .
C2 Fe1 C5 C4 81.0(4) .
C13 Fe1 C5 C4 -118.9(4) .
C14 Fe1 C5 C4 -77.7(4) .
C15 Fe1 C5 C4 -50.1(9) .
C3 Fe1 C5 C4 37.7(4) .
C1 Fe1 C5 C4 117.8(5) .
C16 Fe1 C5 C4 170.9(5) .
C17 Fe1 C5 C4 -160.1(3) .
C2 Fe1 C5 C6 -159.1(5) .
C13 Fe1 C5 C6 0.9(5) .
C4 Fe1 C5 C6 119.8(6) .
C14 Fe1 C5 C6 42.2(6) .
C15 Fe1 C5 C6 69.8(9) .
C3 Fe1 C5 C6 157.5(5) .
C1 Fe1 C5 C6 -122.3(6) .
C16 Fe1 C5 C6 -69.3(8) .
C17 Fe1 C5 C6 -40.3(5) .
C1 C5 C6 C7 75.9(7) .
C4 C5 C6 C7 -100.8(6) .
Fe1 C5 C6 C7 168.6(4) .
C5 C6 C7 C8 173.3(5) .
C6 C7 C8 C10 86.3(7) .
C6 C7 C8 C9 -92.2(7) .
N2 N1 C9 C8 0.4(6) .
N2 N1 C9 C11 -179.6(5) .
C10 C8 C9 N1 -0.1(6) .
C7 C8 C9 N1 178.7(5) .
C10 C8 C9 C11 179.9(5) .
C7 C8 C9 C11 -1.3(9) .
N1 N2 C10 C8 0.4(6) .
N1 N2 C10 C12 -178.4(5) .
C9 C8 C10 N2 -0.2(6) .
C7 C8 C10 N2 -179.0(5) .
C9 C8 C10 C12 178.5(6) .
C7 C8 C10 C12 -0.3(10) .
C2 Fe1 C13 C17 -48.4(8) .
C4 Fe1 C13 C17 -159.7(3) .
C14 Fe1 C13 C17 120.4(5) .
C15 Fe1 C13 C17 82.0(3) .
C5 Fe1 C13 C17 -117.8(3) .
C3 Fe1 C13 C17 169.1(5) .
C1 Fe1 C13 C17 -77.5(4) .
C16 Fe1 C13 C17 38.3(3) .
C2 Fe1 C13 C14 -168.7(6) .
C4 Fe1 C13 C14 79.9(4) .
C15 Fe1 C13 C14 -38.4(4) .
C5 Fe1 C13 C14 121.8(4) .
C3 Fe1 C13 C14 48.7(8) .
C1 Fe1 C13 C14 162.1(4) .
C16 Fe1 C13 C14 -82.1(4) .
C17 Fe1 C13 C14 -120.4(5) .
C17 C13 C14 C15 -0.7(7) .
Fe1 C13 C14 C15 59.8(4) .
C17 C13 C14 Fe1 -60.5(4) .
C2 Fe1 C14 C15 51.7(9) .
C13 Fe1 C14 C15 -118.0(5) .
C4 Fe1 C14 C15 124.1(4) .
C5 Fe1 C14 C15 166.2(4) .
C3 Fe1 C14 C15 82.1(5) .
C1 Fe1 C14 C15 -164.6(6) .
C16 Fe1 C14 C15 -37.4(4) .
C17 Fe1 C14 C15 -81.3(4) .
C2 Fe1 C14 C13 169.7(6) .
C4 Fe1 C14 C13 -117.8(4) .
C15 Fe1 C14 C13 118.0(5) .
C5 Fe1 C14 C13 -75.8(4) .
C3 Fe1 C14 C13 -159.9(4) .
C1 Fe1 C14 C13 -46.6(8) .
C16 Fe1 C14 C13 80.6(4) .
C17 Fe1 C14 C13 36.7(3) .
C13 C14 C15 C16 0.2(7) .
Fe1 C14 C15 C16 59.8(4) .
C13 C14 C15 Fe1 -59.5(4) .
C2 Fe1 C15 C16 81.0(5) .
C13 Fe1 C15 C16 -80.9(4) .
C4 Fe1 C15 C16 166.1(4) .
C14 Fe1 C15 C16 -119.4(6) .
C5 Fe1 C15 C16 -156.2(6) .
C3 Fe1 C15 C16 123.3(4) .
C1 Fe1 C15 C16 45.6(9) .
C17 Fe1 C15 C16 -37.4(4) .
C2 Fe1 C15 C14 -159.6(4) .
C13 Fe1 C15 C14 38.5(4) .
C4 Fe1 C15 C14 -74.5(5) .
C5 Fe1 C15 C14 -36.8(9) .
C3 Fe1 C15 C14 -117.3(4) .
C1 Fe1 C15 C14 165.0(6) .
C16 Fe1 C15 C14 119.4(6) .
C17 Fe1 C15 C14 82.0(4) .
C14 C15 C16 C17 0.3(7) .
Fe1 C15 C16 C17 59.6(4) .
C14 C15 C16 Fe1 -59.4(4) .
C2 Fe1 C16 C15 -119.1(4) .
C13 Fe1 C16 C15 82.0(4) .
C4 Fe1 C16 C15 -39.5(10) .
C14 Fe1 C16 C15 37.7(4) .
C5 Fe1 C16 C15 160.1(5) .
C3 Fe1 C16 C15 -76.8(5) .
C1 Fe1 C16 C15 -161.9(4) .
C17 Fe1 C16 C15 119.8(5) .
C2 Fe1 C16 C17 121.1(4) .
C13 Fe1 C16 C17 -37.9(3) .
C4 Fe1 C16 C17 -159.3(7) .
C14 Fe1 C16 C17 -82.1(4) .
C15 Fe1 C16 C17 -119.8(5) .
C5 Fe1 C16 C17 40.2(7) .
C3 Fe1 C16 C17 163.3(3) .
C1 Fe1 C16 C17 78.2(4) .
C14 C13 C17 C16 0.8(6) .
Fe1 C13 C17 C16 -58.7(4) .
C14 C13 C17 C18 -178.3(5) .
Fe1 C13 C17 C18 122.2(5) .
C14 C13 C17 Fe1 59.5(4) .
C15 C16 C17 C13 -0.7(6) .
Fe1 C16 C17 C13 58.3(4) .
C15 C16 C17 C18 178.4(5) .
Fe1 C16 C17 C18 -122.7(5) .
C15 C16 C17 Fe1 -58.9(4) .
C2 Fe1 C17 C13 162.0(3) .
C4 Fe1 C17 C13 46.2(6) .
C14 Fe1 C17 C13 -37.3(4) .
C15 Fe1 C17 C13 -81.2(4) .
C5 Fe1 C17 C13 78.8(4) .
C3 Fe1 C17 C13 -166.5(7) .
C1 Fe1 C17 C13 121.0(3) .
C16 Fe1 C17 C13 -118.4(5) .
C2 Fe1 C17 C16 -79.6(4) .
C13 Fe1 C17 C16 118.4(5) .
C4 Fe1 C17 C16 164.6(5) .
C14 Fe1 C17 C16 81.1(4) .
C15 Fe1 C17 C16 37.2(4) .
C5 Fe1 C17 C16 -162.7(3) .
C3 Fe1 C17 C16 -48.0(8) .
C1 Fe1 C17 C16 -120.5(3) .
C2 Fe1 C17 C18 42.5(5) .
C13 Fe1 C17 C18 -119.5(6) .
C4 Fe1 C17 C18 -73.3(7) .
C14 Fe1 C17 C18 -156.9(5) .
C15 Fe1 C17 C18 159.2(5) .
C5 Fe1 C17 C18 -40.7(5) .
C3 Fe1 C17 C18 74.0(8) .
C1 Fe1 C17 C18 1.5(5) .
C16 Fe1 C17 C18 122.0(6) .
C13 C17 C18 C19 -152.3(5) .
C16 C17 C18 C19 28.8(8) .
Fe1 C17 C18 C19 -62.9(6) .
C17 C18 C19 C20 172.7(4) .
C18 C19 C20 C22 110.3(6) .
C18 C19 C20 C21 -70.7(7) .
N4 N3 C21 C20 1.0(6) .
N4 N3 C21 C23 179.9(5) .
C22 C20 C21 N3 -0.4(6) .
C19 C20 C21 N3 -179.6(5) .
C22 C20 C21 C23 -179.2(6) .
C19 C20 C21 C23 1.7(9) .
N3 N4 C22 C20 1.0(6) .
N3 N4 C22 C24 -177.8(5) .
C21 C20 C22 N4 -0.3(6) .
C19 C20 C22 N4 178.8(5) .
C21 C20 C22 C24 178.3(6) .
C19 C20 C22 C24 -2.5(10) .
C25 Fe2 C25 C26 33(100) 2_766
C26 Fe2 C25 C26 180.000(10) 2_766
C27 Fe2 C25 C26 142.2(9) 2_766
C27 Fe2 C25 C26 -37.8(9) .
C28 Fe2 C25 C26 -82.6(10) .
C28 Fe2 C25 C26 97.4(10) 2_766
C29 Fe2 C25 C26 -120.7(12) .
C29 Fe2 C25 C26 59.3(12) 2_766
C25 Fe2 C25 C29 154(100) 2_766
C26 Fe2 C25 C29 -59.3(12) 2_766
C26 Fe2 C25 C29 120.7(12) .
C27 Fe2 C25 C29 -97.1(7) 2_766
C27 Fe2 C25 C29 82.9(7) .
C28 Fe2 C25 C29 38.1(5) .
C28 Fe2 C25 C29 -141.9(5) 2_766
C29 Fe2 C25 C29 180.000(5) 2_766
C29 C25 C26 C27 1.3(15) .
Fe2 C25 C26 C27 61.0(11) .
C29 C25 C26 Fe2 -59.7(6) .
C25 Fe2 C26 C27 62.0(10) 2_766
C25 Fe2 C26 C27 -118.0(10) .
C26 Fe2 C26 C27 130(100) 2_766
C27 Fe2 C26 C27 180.000(4) 2_766
C28 Fe2 C26 C27 -37.6(7) .
C28 Fe2 C26 C27 142.4(7) 2_766
C29 Fe2 C26 C27 -80.9(8) .
C29 Fe2 C26 C27 99.1(8) 2_766
C25 Fe2 C26 C25 180.000(10) 2_766
C26 Fe2 C26 C25 -112(100) 2_766
C27 Fe2 C26 C25 -62.0(10) 2_766
C27 Fe2 C26 C25 118.0(10) .
C28 Fe2 C26 C25 80.3(7) .
C28 Fe2 C26 C25 -99.7(7) 2_766
C29 Fe2 C26 C25 37.1(6) .
C29 Fe2 C26 C25 -142.9(6) 2_766
C25 C26 C27 C28 -1.6(16) .
Fe2 C26 C27 C28 58.6(8) .
C25 C26 C27 Fe2 -60.2(10) .
C25 Fe2 C27 C26 -141.7(8) 2_766
C25 Fe2 C27 C26 38.2(8) .
C26 Fe2 C27 C26 180.000(4) 2_766
C27 Fe2 C27 C26 -68(100) 2_766
C28 Fe2 C27 C26 120.2(13) .
C28 Fe2 C27 C26 -59.8(13) 2_766
C29 Fe2 C27 C26 82.5(10) .
C29 Fe2 C27 C26 -97.5(10) 2_766
C25 Fe2 C27 C28 98.0(7) 2_766
C25 Fe2 C27 C28 -82.0(7) .
C26 Fe2 C27 C28 59.8(13) 2_766
C26 Fe2 C27 C28 -120.2(13) .
C27 Fe2 C27 C28 171(100) 2_766
C28 Fe2 C27 C28 180.000(9) 2_766
C29 Fe2 C27 C28 -37.7(6) .
C29 Fe2 C27 C28 142.3(6) 2_766
C26 C27 C28 C29 1.4(13) .
Fe2 C27 C28 C29 60.1(5) .
C26 C27 C28 Fe2 -58.7(10) .
C25 Fe2 C28 C29 141.3(6) 2_766
C25 Fe2 C28 C29 -38.7(6) .
C26 Fe2 C28 C29 97.9(9) 2_766
C26 Fe2 C28 C29 -82.1(9) .
C27 Fe2 C28 C29 61.6(10) 2_766
C27 Fe2 C28 C29 -118.4(10) .
C28 Fe2 C28 C29 -109(100) 2_766
C29 Fe2 C28 C29 180.000(2) 2_766
C25 Fe2 C28 C27 -100.3(9) 2_766
C25 Fe2 C28 C27 79.7(9) .
C26 Fe2 C28 C27 -143.7(11) 2_766
C26 Fe2 C28 C27 36.3(11) .
C27 Fe2 C28 C27 180.000(8) 2_766
C28 Fe2 C28 C27 9(100) 2_766
C29 Fe2 C28 C27 118.4(10) .
C29 Fe2 C28 C27 -61.6(10) 2_766
C27 C28 C29 C25 -0.6(8) .
Fe2 C28 C29 C25 59.2(4) .
C27 C28 C29 C30 178.2(6) .
Fe2 C28 C29 C30 -122.1(6) .
C27 C28 C29 Fe2 -59.8(5) .
C26 C25 C29 C28 -0.4(10) .
Fe2 C25 C29 C28 -60.0(5) .
C26 C25 C29 C30 -179.1(9) .
Fe2 C25 C29 C30 121.4(7) .
C26 C25 C29 Fe2 59.5(8) .
C25 Fe2 C29 C28 -62.3(9) 2_766
C25 Fe2 C29 C28 117.7(9) .
C26 Fe2 C29 C28 -98.7(9) 2_766
C26 Fe2 C29 C28 81.3(9) .
C27 Fe2 C29 C28 -141.5(7) 2_766
C27 Fe2 C29 C28 38.5(7) .
C28 Fe2 C29 C28 180.000(3) 2_766
C29 Fe2 C29 C28 95(100) 2_766
C25 Fe2 C29 C25 180.000(5) 2_766
C26 Fe2 C29 C25 143.5(10) 2_766
C26 Fe2 C29 C25 -36.5(10) .
C27 Fe2 C29 C25 100.8(9) 2_766
C27 Fe2 C29 C25 -79.2(9) .
C28 Fe2 C29 C25 -117.7(9) .
C28 Fe2 C29 C25 62.3(9) 2_766
C29 Fe2 C29 C25 -23(100) 2_766
C25 Fe2 C29 C30 55.4(11) 2_766
C25 Fe2 C29 C30 -124.6(11) .
C26 Fe2 C29 C30 19.0(11) 2_766
C26 Fe2 C29 C30 -161.0(11) .
C27 Fe2 C29 C30 -23.8(10) 2_766
C27 Fe2 C29 C30 156.2(10) .
C28 Fe2 C29 C30 117.7(9) .
C28 Fe2 C29 C30 -62.3(9) 2_766
C29 Fe2 C29 C30 -147(100) 2_766
C28 C29 C30 C31 -78.6(8) .
C25 C29 C30 C31 99.9(9) .
Fe2 C29 C30 C31 -167.9(5) .
C29 C30 C31 C32 -74.5(9) .
C30 C31 C32 C33 -100.7(7) .
C30 C31 C32 C34 85.7(9) .
N5 N6 C33 C32 -0.5(6) .
N5 N6 C33 C35 179.8(5) .
C34 C32 C33 N6 0.8(6) .
C31 C32 C33 N6 -174.0(5) .
C34 C32 C33 C35 -179.6(6) .
C31 C32 C33 C35 5.6(10) .
N6 N5 C34 C32 0.5(6) .
N6 N5 C34 C36 177.8(5) .
C33 C32 C34 N5 -0.8(6) .
C31 C32 C34 N5 173.9(5) .
C33 C32 C34 C36 -177.7(6) .
C31 C32 C34 C36 -3.0(10) .
